data_7104437
loop_
_publ_author_name
'Linder, Thomas'
'Sundermeyer, J\"org'

_publ_section_title
;
 Three novel anions based on pentafluorophenyl amine combined with two
 new synthetic strategies for the synthesis of highly lipophilic ionic
 liquids.
;
_journal_issue 20
_journal_name_full 'Chemical communications (Cambridge, England)'
_journal_page_first 2914
_journal_page_last 2916
_journal_paper_doi 10.1039/b823153b
_journal_volume 34
_journal_year 2009
_chemical_compound_source 'synthesis as described'
_chemical_formula_moiety 'C9 H17 N2, C12 F10 N'
_chemical_formula_sum 'C21 H17 F10 N3'
_chemical_formula_weight 501.38
_chemical_name_systematic
;
?
;
_space_group_IT_number 2
_symmetry_cell_setting triclinic
_symmetry_Int_Tables_number 2
_symmetry_space_group_name_Hall '-P 1'
_symmetry_space_group_name_H-M 'P -1'
_atom_sites_solution_hydrogens geom
_atom_sites_solution_primary direct
_atom_sites_solution_secondary difmap
_audit_conform_dict_location ftp://ftp.iucr.org/pub/cif_core.dic
_audit_conform_dict_name cif_core.dic
_audit_conform_dict_version 2.3
_audit_creation_date 2008-03-14T11:01:54-00:00
_audit_creation_method 'WinGX routine CIF_UPDATE'
_cell_angle_alpha 81.843(13)
_cell_angle_beta 80.651(13)
_cell_angle_gamma 75.228(13)
_cell_formula_units_Z 2
_cell_length_a 9.8625(11)
_cell_length_b 10.3192(12)
_cell_length_c 10.8965(12)
_cell_measurement_reflns_used 8000
_cell_measurement_temperature 466(2)
_cell_measurement_theta_max 26
_cell_measurement_theta_min 2.1
_cell_measurement_wavelength 0.71073
_cell_volume 1052.2(2)
_computing_molecular_graphics 'Ortep-3 for Windows (Farrugia, 1997)'
_computing_publication_material 'WinGX publication routines (Farrugia, 1999)'
_computing_structure_refinement 'SHELXL-97 (Sheldrick, 1997)'
_computing_structure_solution 'SIR97 (Giacovazzo et al, 1997)'
_diffrn_ambient_temperature 193(2)
_diffrn_measured_fraction_theta_full 0.935
_diffrn_measured_fraction_theta_max 0.924
_diffrn_measurement_device_type 'STOE IPDS'
_diffrn_measurement_method 'rotation method'
_diffrn_radiation_monochromator graphite
_diffrn_radiation_probe x-ray
_diffrn_radiation_type MoK\a
_diffrn_radiation_wavelength 0.71073
_diffrn_reflns_av_R_equivalents 0.0573
_diffrn_reflns_av_unetI/netI 0.0417
_diffrn_reflns_limit_h_max 12
_diffrn_reflns_limit_h_min -12
_diffrn_reflns_limit_k_max 12
_diffrn_reflns_limit_k_min -12
_diffrn_reflns_limit_l_max 12
_diffrn_reflns_limit_l_min -12
_diffrn_reflns_number 10424
_diffrn_reflns_theta_full 25
_diffrn_reflns_theta_max 26.01
_diffrn_reflns_theta_min 2.05
_exptl_absorpt_coefficient_mu 0.157
_exptl_absorpt_correction_T_max 0.9768
_exptl_absorpt_correction_T_min 0.9413
_exptl_absorpt_correction_type multi-scan
_exptl_absorpt_process_details
;
[c.f. r.h. blessing, acta cryst. (1995), a51, 33-38]
;
_exptl_crystal_colour colourless
_exptl_crystal_density_diffrn 1.583
_exptl_crystal_density_method 'not measured'
_exptl_crystal_description block
_exptl_crystal_F_000 508
_exptl_crystal_size_max 0.39
_exptl_crystal_size_mid 0.36
_exptl_crystal_size_min 0.15
_refine_diff_density_max 0.196
_refine_diff_density_min -0.163
_refine_diff_density_rms 0.037
_refine_ls_extinction_method none
_refine_ls_goodness_of_fit_ref 1.037
_refine_ls_hydrogen_treatment mixed
_refine_ls_matrix_type full
_refine_ls_number_parameters 375
_refine_ls_number_reflns 3839
_refine_ls_number_restraints 0
_refine_ls_restrained_S_all 1.037
_refine_ls_R_factor_all 0.0433
_refine_ls_R_factor_gt 0.0345
_refine_ls_shift/su_max 0.002
_refine_ls_shift/su_mean 0
_refine_ls_structure_factor_coef Fsqd
_refine_ls_weighting_details 'calc w=1/[\s^2^(Fo^2^)+(0.0613P)^2^+0.0203P] where P=(Fo^2^+2Fc^2^)/3'
_refine_ls_weighting_scheme calc
_refine_ls_wR_factor_gt 0.0943
_refine_ls_wR_factor_ref 0.0984
_reflns_number_gt 3077
_reflns_number_total 3839
_reflns_threshold_expression >2sigma(I)
_cod_data_source_file b823153b.txt
_cod_data_source_block tlc22
_cod_database_code 7104437

loop_
_symmetry_equiv_pos_as_xyz
'x, y, z'
'-x, -y, -z'

loop_
_atom_site_label
_atom_site_type_symbol
_atom_site_fract_x
_atom_site_fract_y
_atom_site_fract_z
_atom_site_U_iso_or_equiv
_atom_site_adp_type
_atom_site_occupancy
_atom_site_symmetry_multiplicity
_atom_site_calc_flag
_atom_site_refinement_flags
_atom_site_disorder_assembly
_atom_site_disorder_group
C1 C 0.37417(12) 0.36725(12) 0.23390(13) 0.0294(3) Uani 1 1 d . . .
C2 C 0.46152(13) 0.39797(14) 0.31006(15) 0.0353(3) Uani 1 1 d . . .
C3 C 0.50887(14) 0.51484(16) 0.28980(17) 0.0448(4) Uani 1 1 d . . .
C4 C 0.46980(16) 0.60964(15) 0.19163(19) 0.0492(4) Uani 1 1 d . . .
C5 C 0.38511(16) 0.58428(14) 0.11361(17) 0.0452(4) Uani 1 1 d . . .
C6 C 0.34108(14) 0.46553(13) 0.13356(14) 0.0350(3) Uani 1 1 d . . .
C7 C 0.21823(12) 0.22652(12) 0.22863(12) 0.0252(3) Uani 1 1 d . . .
C8 C 0.20998(14) 0.09689(13) 0.20725(13) 0.0304(3) Uani 1 1 d . . .
C9 C 0.08827(16) 0.06737(14) 0.18475(14) 0.0375(3) Uani 1 1 d . . .
C10 C -0.03582(15) 0.16574(16) 0.18327(15) 0.0415(4) Uani 1 1 d . . .
C11 C -0.03510(14) 0.29344(15) 0.20576(14) 0.0372(3) Uani 1 1 d . . .
C12 C 0.08680(13) 0.32133(12) 0.22851(13) 0.0293(3) Uani 1 1 d . . .
C13 C 0.23171(12) 0.17838(12) -0.23687(12) 0.0259(3) Uani 1 1 d . . .
C14 C 0.38559(13) 0.01244(14) -0.32943(14) 0.0323(3) Uani 1 1 d . . .
C15 C 0.32448(14) 0.10096(14) -0.41936(15) 0.0332(3) Uani 1 1 d . . .
C16 C 0.36304(16) -0.00350(15) -0.09458(15) 0.0349(3) Uani 1 1 d . . .
C17 C 0.14587(17) 0.26219(16) -0.13870(16) 0.0388(3) Uani 1 1 d . . .
C18 C 0.13833(15) 0.32033(13) -0.42473(15) 0.0335(3) Uani 1 1 d . . .
C19 C -0.01399(15) 0.30822(14) -0.41384(16) 0.0355(3) Uani 1 1 d . . .
C20 C -0.03257(15) 0.18284(15) -0.46061(15) 0.0358(3) Uani 1 1 d . . .
C21 C -0.18741(19) 0.1891(2) -0.4643(2) 0.0529(4) Uani 1 1 d . . .
N1 N 0.34127(11) 0.24343(10) 0.25731(11) 0.0293(3) Uani 1 1 d . . .
N2 N 0.32660(10) 0.06187(10) -0.21672(10) 0.0263(2) Uani 1 1 d . . .
N3 N 0.22934(10) 0.20389(10) -0.35989(11) 0.0273(2) Uani 1 1 d . . .
F1 F 0.50198(9) 0.30821(9) 0.40785(10) 0.0497(3) Uani 1 1 d . . .
F2 F 0.59281(10) 0.53727(11) 0.36658(12) 0.0658(3) Uani 1 1 d . . .
F3 F 0.51505(12) 0.72472(10) 0.17131(14) 0.0752(4) Uani 1 1 d . . .
F4 F 0.34748(12) 0.67435(10) 0.01590(12) 0.0683(3) Uani 1 1 d . . .
F5 F 0.26603(9) 0.44305(9) 0.04845(9) 0.0457(2) Uani 1 1 d . . .
F6 F 0.32821(9) -0.00388(7) 0.20674(9) 0.0422(2) Uani 1 1 d . . .
F7 F 0.09109(11) -0.05811(9) 0.16035(10) 0.0553(3) Uani 1 1 d . . .
F8 F -0.15487(11) 0.13705(12) 0.16109(12) 0.0691(3) Uani 1 1 d . . .
F9 F -0.15583(9) 0.39090(10) 0.20956(11) 0.0583(3) Uani 1 1 d . . .
F10 F 0.07626(8) 0.44643(8) 0.26061(8) 0.0392(2) Uani 1 1 d . . .
H1 H 0.3408(17) 0.1021(16) -0.5058(19) 0.042(4) Uiso 1 1 d . . .
H2 H 0.4556(17) -0.0687(17) -0.3293(16) 0.043(4) Uiso 1 1 d . . .
H3 H 0.058(3) 0.233(3) -0.103(3) 0.097(8) Uiso 1 1 d . . .
H4 H 0.126(3) 0.353(3) -0.166(3) 0.094(8) Uiso 1 1 d . . .
H5 H 0.195(2) 0.256(2) -0.075(2) 0.069(6) Uiso 1 1 d . . .
H6 H 0.2786(17) -0.0262(16) -0.0430(16) 0.039(4) Uiso 1 1 d . . .
H7 H 0.3990(17) 0.0551(17) -0.0534(17) 0.044(4) Uiso 1 1 d . . .
H8 H 0.438(2) -0.085(2) -0.1065(19) 0.058(5) Uiso 1 1 d . . .
H9 H 0.1426(16) 0.4026(17) -0.3901(16) 0.039(4) Uiso 1 1 d . . .
H10 H 0.1802(18) 0.3223(17) -0.5107(19) 0.043(4) Uiso 1 1 d . . .
H11 H -0.0634(18) 0.3175(17) -0.3230(18) 0.046(4) Uiso 1 1 d . . .
H12 H -0.0622(16) 0.3865(17) -0.4606(17) 0.041(4) Uiso 1 1 d . . .
H13 H 0.0076(17) 0.1058(18) -0.4042(18) 0.043(4) Uiso 1 1 d . . .
H14 H 0.0222(18) 0.1686(17) -0.5406(19) 0.047(5) Uiso 1 1 d . . .
H15 H -0.245(2) 0.2002(19) -0.380(2) 0.062(6) Uiso 1 1 d . . .
H16 H -0.203(2) 0.111(2) -0.491(2) 0.072(6) Uiso 1 1 d . . .
H17 H -0.230(2) 0.270(2) -0.514(2) 0.066(6) Uiso 1 1 d . . .

loop_
_atom_site_aniso_label
_atom_site_aniso_U_11
_atom_site_aniso_U_22
_atom_site_aniso_U_33
_atom_site_aniso_U_23
_atom_site_aniso_U_13
_atom_site_aniso_U_12
C1 0.0270(6) 0.0255(6) 0.0352(9) -0.0074(5) -0.0012(5) -0.0051(5)
C2 0.0302(6) 0.0340(7) 0.0429(10) -0.0103(6) -0.0062(6) -0.0057(5)
C3 0.0320(7) 0.0430(8) 0.0656(12) -0.0269(8) 0.0006(7) -0.0133(6)
C4 0.0406(7) 0.0296(7) 0.0788(14) -0.0166(8) 0.0111(8) -0.0168(6)
C5 0.0446(8) 0.0278(7) 0.0578(11) 0.0027(6) 0.0035(7) -0.0091(6)
C6 0.0362(7) 0.0304(7) 0.0381(9) -0.0018(6) -0.0024(6) -0.0097(5)
C7 0.0320(6) 0.0250(6) 0.0187(7) -0.0004(5) -0.0033(5) -0.0077(5)
C8 0.0392(7) 0.0263(6) 0.0256(8) -0.0025(5) -0.0011(5) -0.0100(5)
C9 0.0568(9) 0.0368(7) 0.0273(9) -0.0038(6) -0.0020(6) -0.0284(7)
C10 0.0423(7) 0.0580(9) 0.0332(9) 0.0035(6) -0.0103(6) -0.0292(7)
C11 0.0322(7) 0.0451(8) 0.0331(9) 0.0043(6) -0.0068(5) -0.0101(6)
C12 0.0331(6) 0.0276(6) 0.0273(8) -0.0016(5) -0.0044(5) -0.0076(5)
C13 0.0295(6) 0.0252(6) 0.0248(8) -0.0021(5) -0.0063(5) -0.0084(5)
C14 0.0317(6) 0.0297(7) 0.0327(9) -0.0045(5) -0.0026(5) -0.0023(5)
C15 0.0359(7) 0.0366(7) 0.0247(9) -0.0065(5) -0.0011(5) -0.0045(5)
C16 0.0387(7) 0.0376(8) 0.0301(9) 0.0061(6) -0.0144(6) -0.0114(6)
C17 0.0478(8) 0.0376(8) 0.0294(10) -0.0092(6) -0.0071(6) -0.0030(6)
C18 0.0424(7) 0.0278(7) 0.0289(9) 0.0047(5) -0.0109(6) -0.0060(5)
C19 0.0377(7) 0.0294(7) 0.0370(10) 0.0013(6) -0.0137(6) -0.0010(5)
C20 0.0417(7) 0.0361(8) 0.0294(9) -0.0010(6) -0.0069(6) -0.0089(6)
C21 0.0475(9) 0.0541(11) 0.0624(14) -0.0056(9) -0.0159(8) -0.0165(8)
N1 0.0310(5) 0.0236(5) 0.0344(7) -0.0015(4) -0.0091(4) -0.0064(4)
N2 0.0275(5) 0.0254(5) 0.0264(7) 0.0011(4) -0.0074(4) -0.0071(4)
N3 0.0303(5) 0.0265(5) 0.0242(7) -0.0002(4) -0.0060(4) -0.0051(4)
F1 0.0514(5) 0.0516(5) 0.0524(7) -0.0073(4) -0.0255(4) -0.0113(4)
F2 0.0490(5) 0.0723(7) 0.0931(9) -0.0418(6) -0.0107(5) -0.0264(5)
F3 0.0648(6) 0.0371(5) 0.1286(11) -0.0206(6) 0.0123(6) -0.0304(5)
F4 0.0785(7) 0.0390(5) 0.0785(9) 0.0218(5) -0.0039(6) -0.0172(5)
F5 0.0573(5) 0.0457(5) 0.0370(6) 0.0075(4) -0.0145(4) -0.0186(4)
F6 0.0484(5) 0.0242(4) 0.0504(6) -0.0064(3) -0.0006(4) -0.0047(3)
F7 0.0843(7) 0.0448(5) 0.0511(7) -0.0103(4) -0.0047(5) -0.0408(5)
F8 0.0585(6) 0.0893(8) 0.0788(9) 0.0052(6) -0.0265(5) -0.0493(6)
F9 0.0304(4) 0.0621(6) 0.0767(8) 0.0030(5) -0.0135(4) -0.0026(4)
F10 0.0375(4) 0.0276(4) 0.0510(6) -0.0105(3) -0.0061(4) -0.0012(3)

loop_
_atom_type_symbol
_atom_type_description
_atom_type_scat_dispersion_real
_atom_type_scat_dispersion_imag
_atom_type_scat_source
C C 0.0033 0.0016 'International Tables Vol C Tables 4.2.6.8 and 6.1.1.4'
H H 0 0 'International Tables Vol C Tables 4.2.6.8 and 6.1.1.4'
N N 0.0061 0.0033 'International Tables Vol C Tables 4.2.6.8 and 6.1.1.4'
F F 0.0171 0.0103 'International Tables Vol C Tables 4.2.6.8 and 6.1.1.4'

loop_
_geom_angle_atom_site_label_1
_geom_angle_atom_site_label_2
_geom_angle_atom_site_label_3
_geom_angle
_geom_angle_site_symmetry_1
_geom_angle_site_symmetry_3
_geom_angle_publ_flag
N1 C1 C6 127.25(12) . . ?
N1 C1 C2 118.61(13) . . ?
C6 C1 C2 113.87(12) . . ?
F1 C2 C3 118.08(13) . . ?
F1 C2 C1 118.48(12) . . ?
C3 C2 C1 123.45(15) . . ?
F2 C3 C4 119.70(14) . . ?
F2 C3 C2 120.14(16) . . ?
C4 C3 C2 120.15(14) . . ?
F3 C4 C3 120.63(16) . . ?
F3 C4 C5 120.56(17) . . ?
C3 C4 C5 118.81(13) . . ?
F4 C5 C4 119.89(14) . . ?
F4 C5 C6 119.77(15) . . ?
C4 C5 C6 120.33(15) . . ?
F5 C6 C5 117.22(14) . . ?
F5 C6 C1 119.40(11) . . ?
C5 C6 C1 123.34(14) . . ?
N1 C7 C12 127.98(11) . . ?
N1 C7 C8 119.19(11) . . ?
C12 C7 C8 112.52(11) . . ?
F6 C8 C9 117.65(11) . . ?
F6 C8 C7 118.55(11) . . ?
C9 C8 C7 123.79(12) . . ?
F7 C9 C10 119.47(13) . . ?
F7 C9 C8 119.91(13) . . ?
C10 C9 C8 120.60(12) . . ?
F8 C10 C11 121.02(14) . . ?
F8 C10 C9 120.66(14) . . ?
C11 C10 C9 118.32(12) . . ?
F9 C11 C12 119.61(13) . . ?
F9 C11 C10 119.89(12) . . ?
C12 C11 C10 120.47(13) . . ?
F10 C12 C11 116.94(12) . . ?
F10 C12 C7 118.65(11) . . ?
C11 C12 C7 124.27(12) . . ?
N3 C13 N2 107.33(11) . . ?
N3 C13 C17 127.10(12) . . ?
N2 C13 C17 125.56(12) . . ?
C15 C14 N2 106.90(12) . . ?
C15 C14 H2 134.4(10) . . ?
N2 C14 H2 118.7(10) . . ?
C14 C15 N3 106.87(13) . . ?
C14 C15 H1 130.7(10) . . ?
N3 C15 H1 122.4(10) . . ?
N2 C16 H6 109.6(10) . . ?
N2 C16 H7 110.1(11) . . ?
H6 C16 H7 110.2(14) . . ?
N2 C16 H8 108.9(12) . . ?
H6 C16 H8 110.1(15) . . ?
H7 C16 H8 107.8(15) . . ?
C13 C17 H3 112.5(15) . . ?
C13 C17 H4 112.5(17) . . ?
H3 C17 H4 111(2) . . ?
C13 C17 H5 110.3(14) . . ?
H3 C17 H5 107(2) . . ?
H4 C17 H5 103(2) . . ?
N3 C18 C19 112.87(11) . . ?
N3 C18 H9 108.2(9) . . ?
C19 C18 H9 110.8(9) . . ?
N3 C18 H10 105.0(10) . . ?
C19 C18 H10 110.0(10) . . ?
H9 C18 H10 109.8(14) . . ?
C20 C19 C18 115.23(12) . . ?
C20 C19 H11 110.9(9) . . ?
C18 C19 H11 110.4(9) . . ?
C20 C19 H12 109.8(10) . . ?
C18 C19 H12 105.9(9) . . ?
H11 C19 H12 103.9(14) . . ?
C19 C20 C21 111.57(13) . . ?
C19 C20 H13 107.5(10) . . ?
C21 C20 H13 110.2(10) . . ?
C19 C20 H14 110.8(10) . . ?
C21 C20 H14 111.3(10) . . ?
H13 C20 H14 105.3(15) . . ?
C20 C21 H15 111.9(11) . . ?
C20 C21 H16 113.5(13) . . ?
H15 C21 H16 106.1(18) . . ?
C20 C21 H17 110.2(12) . . ?
H15 C21 H17 102.5(17) . . ?
H16 C21 H17 112.0(18) . . ?
C7 N1 C1 120.99(11) . . ?
C13 N2 C14 109.51(11) . . ?
C13 N2 C16 125.56(12) . . ?
C14 N2 C16 124.93(11) . . ?
C13 N3 C15 109.39(11) . . ?
C13 N3 C18 126.32(12) . . ?
C15 N3 C18 124.28(13) . . ?

loop_
_geom_bond_atom_site_label_1
_geom_bond_atom_site_label_2
_geom_bond_distance
_geom_bond_site_symmetry_2
_geom_bond_publ_flag
C1 N1 1.3766(16) . ?
C1 C6 1.401(2) . ?
C1 C2 1.4062(19) . ?
C2 F1 1.3499(18) . ?
C2 C3 1.378(2) . ?
C3 F2 1.3478(18) . ?
C3 C4 1.376(3) . ?
C4 F3 1.3498(16) . ?
C4 C5 1.376(3) . ?
C5 F4 1.344(2) . ?
C5 C6 1.379(2) . ?
C6 F5 1.3540(17) . ?
C7 N1 1.3591(16) . ?
C7 C12 1.4110(18) . ?
C7 C8 1.4144(17) . ?
C8 F6 1.3499(15) . ?
C8 C9 1.3772(19) . ?
C9 F7 1.3510(16) . ?
C9 C10 1.377(2) . ?
C10 F8 1.3469(16) . ?
C10 C11 1.376(2) . ?
C11 F9 1.3476(17) . ?
C11 C12 1.3724(19) . ?
C12 F10 1.3592(15) . ?
C13 N3 1.3318(18) . ?
C13 N2 1.3370(16) . ?
C13 C17 1.4846(19) . ?
C14 C15 1.347(2) . ?
C14 N2 1.3789(18) . ?
C14 H2 0.940(17) . ?
C15 N3 1.3850(17) . ?
C15 H1 0.928(19) . ?
C16 N2 1.4603(18) . ?
C16 H6 0.987(17) . ?
C16 H7 0.965(18) . ?
C16 H8 0.98(2) . ?
C17 H3 0.99(3) . ?
C17 H4 0.93(3) . ?
C17 H5 0.90(2) . ?
C18 N3 1.4709(17) . ?
C18 C19 1.5232(19) . ?
C18 H9 0.989(17) . ?
C18 H10 0.960(19) . ?
C19 C20 1.518(2) . ?
C19 H11 1.036(19) . ?
C19 H12 0.951(17) . ?
C20 C21 1.519(2) . ?
C20 H13 0.973(18) . ?
C20 H14 0.957(19) . ?
C21 H15 1.01(2) . ?
C21 H16 0.95(2) . ?
C21 H17 0.97(2) . ?

loop_
_geom_torsion_atom_site_label_1
_geom_torsion_atom_site_label_2
_geom_torsion_atom_site_label_3
_geom_torsion_atom_site_label_4
_geom_torsion
_geom_torsion_site_symmetry_1
_geom_torsion_site_symmetry_2
_geom_torsion_site_symmetry_3
_geom_torsion_site_symmetry_4
_geom_torsion_publ_flag
N1 C1 C2 F1 -4.18(18) . . . . ?
C6 C1 C2 F1 -178.62(12) . . . . ?
N1 C1 C2 C3 175.45(13) . . . . ?
C6 C1 C2 C3 1.0(2) . . . . ?
F1 C2 C3 F2 -0.2(2) . . . . ?
C1 C2 C3 F2 -179.79(12) . . . . ?
F1 C2 C3 C4 -179.67(13) . . . . ?
C1 C2 C3 C4 0.7(2) . . . . ?
F2 C3 C4 F3 0.2(2) . . . . ?
C2 C3 C4 F3 179.69(13) . . . . ?
F2 C3 C4 C5 179.40(13) . . . . ?
C2 C3 C4 C5 -1.1(2) . . . . ?
F3 C4 C5 F4 0.3(2) . . . . ?
C3 C4 C5 F4 -178.91(14) . . . . ?
F3 C4 C5 C6 178.92(13) . . . . ?
C3 C4 C5 C6 -0.3(2) . . . . ?
F4 C5 C6 F5 3.0(2) . . . . ?
C4 C5 C6 F5 -175.63(13) . . . . ?
F4 C5 C6 C1 -179.19(13) . . . . ?
C4 C5 C6 C1 2.2(2) . . . . ?
N1 C1 C6 F5 1.5(2) . . . . ?
C2 C1 C6 F5 175.33(11) . . . . ?
N1 C1 C6 C5 -176.32(13) . . . . ?
C2 C1 C6 C5 -2.5(2) . . . . ?
N1 C7 C8 F6 -4.96(19) . . . . ?
C12 C7 C8 F6 -179.10(11) . . . . ?
N1 C7 C8 C9 176.12(13) . . . . ?
C12 C7 C8 C9 2.0(2) . . . . ?
F6 C8 C9 F7 -1.5(2) . . . . ?
C7 C8 C9 F7 177.39(12) . . . . ?
F6 C8 C9 C10 -179.64(12) . . . . ?
C7 C8 C9 C10 -0.7(2) . . . . ?
F7 C9 C10 F8 1.8(2) . . . . ?
C8 C9 C10 F8 179.90(14) . . . . ?
F7 C9 C10 C11 -178.61(13) . . . . ?
C8 C9 C10 C11 -0.5(2) . . . . ?
F8 C10 C11 F9 2.0(2) . . . . ?
C9 C10 C11 F9 -177.57(13) . . . . ?
F8 C10 C11 C12 179.85(14) . . . . ?
C9 C10 C11 C12 0.3(2) . . . . ?
F9 C11 C12 F10 3.4(2) . . . . ?
C10 C11 C12 F10 -174.42(13) . . . . ?
F9 C11 C12 C7 179.08(12) . . . . ?
C10 C11 C12 C7 1.2(2) . . . . ?
N1 C7 C12 F10 -0.2(2) . . . . ?
C8 C7 C12 F10 173.35(11) . . . . ?
N1 C7 C12 C11 -175.76(14) . . . . ?
C8 C7 C12 C11 -2.3(2) . . . . ?
N2 C14 C15 N3 0.35(14) . . . . ?
N3 C18 C19 C20 -56.70(19) . . . . ?
C18 C19 C20 C21 -171.50(14) . . . . ?
C12 C7 N1 C1 -31.3(2) . . . . ?
C8 C7 N1 C1 155.62(12) . . . . ?
C6 C1 N1 C7 -34.6(2) . . . . ?
C2 C1 N1 C7 151.75(13) . . . . ?
N3 C13 N2 C14 -0.04(13) . . . . ?
C17 C13 N2 C14 179.92(12) . . . . ?
N3 C13 N2 C16 179.84(11) . . . . ?
C17 C13 N2 C16 -0.20(19) . . . . ?
C15 C14 N2 C13 -0.20(14) . . . . ?
C15 C14 N2 C16 179.92(12) . . . . ?
N2 C13 N3 C15 0.26(13) . . . . ?
C17 C13 N3 C15 -179.70(13) . . . . ?
N2 C13 N3 C18 178.71(11) . . . . ?
C17 C13 N3 C18 -1.2(2) . . . . ?
C14 C15 N3 C13 -0.38(14) . . . . ?
C14 C15 N3 C18 -178.88(11) . . . . ?
C19 C18 N3 C13 -75.82(17) . . . . ?
C19 C18 N3 C15 102.41(15) . . . . ?

loop_
_cod_related_entry_id
_cod_related_entry_database
_cod_related_entry_code
1 ChemSpider 30653123
